data_1517283
loop_
_publ_author_name
'Si, Chang-Mei'
'Huang, Wei'
'Du, Zhen-Ting'
'Wei, Bang-Guo'
'Lin, Guo-Qiang'

_publ_section_title
;
 Diastereoconvergent Synthesis of
 trans-5-Hydroxy-6-Substituted-2-Piperidinones by
 Addition-Cyclization-Deprotection Process.
;
_journal_issue 16
_journal_name_full 'Organic letters'
_journal_page_first 4328
_journal_page_last 4331
_journal_paper_doi 10.1021/ol5020812
_journal_volume 16
_journal_year 2014
_chemical_formula_sum 'C21 H29 N O2 Si'
_chemical_formula_weight 355.54
_chemical_name_systematic
; 
 ? 
;
_space_group_IT_number 14
_symmetry_cell_setting monoclinic
_symmetry_space_group_name_Hall '-P 2ybc'
_symmetry_space_group_name_H-M 'P 1 21/c 1'
_atom_sites_solution_hydrogens geom
_atom_sites_solution_primary direct
_atom_sites_solution_secondary difmap
_audit_creation_method SHELXL-97
_cell_angle_alpha 90.00
_cell_angle_beta 114.650(2)
_cell_angle_gamma 90.00
_cell_formula_units_Z 4
_cell_length_a 14.9925(14)
_cell_length_b 10.2500(9)
_cell_length_c 14.5255(13)
_cell_measurement_reflns_used 3844
_cell_measurement_temperature 293(2)
_cell_measurement_theta_max 52.898
_cell_measurement_theta_min 4.973
_cell_volume 2028.8(3)
_computing_cell_refinement 'Bruker SMART'
_computing_data_collection 'Bruker SMART'
_computing_data_reduction 'Bruker SHELXTL'
_computing_molecular_graphics 'Bruker SHELXTL'
_computing_publication_material 'Bruker SHELXTL'
_computing_structure_refinement 'SHELXL-97 (Sheldrick, 1997)'
_computing_structure_solution 'SHELXS-97 (Sheldrick, 1990)'
_diffrn_ambient_temperature 293(2)
_diffrn_measured_fraction_theta_full 1.000
_diffrn_measured_fraction_theta_max 1.000
_diffrn_measurement_device_type 'CCD area detector'
_diffrn_measurement_method 'phi and omega scans'
_diffrn_radiation_monochromator graphite
_diffrn_radiation_source 'fine-focus sealed tube'
_diffrn_radiation_type MoK\a
_diffrn_radiation_wavelength 0.71073
_diffrn_reflns_av_R_equivalents 0.0505
_diffrn_reflns_av_sigmaI/netI 0.0400
_diffrn_reflns_limit_h_max 18
_diffrn_reflns_limit_h_min -18
_diffrn_reflns_limit_k_max 7
_diffrn_reflns_limit_k_min -12
_diffrn_reflns_limit_l_max 16
_diffrn_reflns_limit_l_min -17
_diffrn_reflns_number 11859
_diffrn_reflns_theta_full 26.00
_diffrn_reflns_theta_max 26.00
_diffrn_reflns_theta_min 1.49
_exptl_absorpt_coefficient_mu 0.129
_exptl_absorpt_correction_T_max 1.00000
_exptl_absorpt_correction_T_min 0.09488
_exptl_absorpt_correction_type empirical
_exptl_absorpt_process_details sadabs
_exptl_crystal_colour colorless
_exptl_crystal_density_diffrn 1.164
_exptl_crystal_density_method 'not measured'
_exptl_crystal_description prismatic
_exptl_crystal_F_000 768
_exptl_crystal_size_max 0.212
_exptl_crystal_size_mid 0.185
_exptl_crystal_size_min 0.123
_refine_diff_density_max 0.253
_refine_diff_density_min -0.196
_refine_diff_density_rms 0.044
_refine_ls_extinction_method none
_refine_ls_goodness_of_fit_ref 1.038
_refine_ls_hydrogen_treatment mixed
_refine_ls_matrix_type full
_refine_ls_number_parameters 235
_refine_ls_number_reflns 3983
_refine_ls_number_restraints 0
_refine_ls_restrained_S_all 1.038
_refine_ls_R_factor_all 0.0541
_refine_ls_R_factor_gt 0.0437
_refine_ls_shift/su_max 0.000
_refine_ls_shift/su_mean 0.000
_refine_ls_structure_factor_coef Fsqd
_refine_ls_weighting_details 'calc w=1/[\s^2^(Fo^2^)+(0.0681P)^2^+0.2944P] where P=(Fo^2^+2Fc^2^)/3'
_refine_ls_weighting_scheme calc
_refine_ls_wR_factor_gt 0.1182
_refine_ls_wR_factor_ref 0.1277
_reflns_number_gt 3219
_reflns_number_total 3983
_reflns_threshold_expression >2sigma(I)
_cod_data_source_file ol5020812_si_001.cif
_cod_data_source_block cd213493
_cod_depositor_comments
;
The following automatic conversions were performed:

'_symmetry_cell_setting' value 'Monoclinic' changed to 'monoclinic'
according to
/usr/data/users/saulius/crontab/automatic-downloads/rss-feeds/ACS/lib/dictionaries/cif_core.dic
dictionary named 'cif_core.dic' version 2.4.2 from 2011-04-26.

Automatic conversion script
Id: cif_fix_values 2281 2013-09-26 08:29:07Z andrius 

 Adding full bibliography for 1517283.cif.
;
_cod_original_sg_symbol_H-M P2(1)/c
_cod_database_code 1517283

loop_
_symmetry_equiv_pos_as_xyz
'x, y, z'
'-x, y+1/2, -z+1/2'
'-x, -y, -z'
'x, -y-1/2, z-1/2'

loop_
_atom_site_label
_atom_site_type_symbol
_atom_site_fract_x
_atom_site_fract_y
_atom_site_fract_z
_atom_site_U_iso_or_equiv
_atom_site_adp_type
_atom_site_occupancy
_atom_site_symmetry_multiplicity
_atom_site_calc_flag
_atom_site_refinement_flags
Si1 Si 0.26078(3) 0.55841(4) 0.21910(3) 0.04025(16) Uani 1 1 d .
N1 N 0.05619(10) 0.16142(13) 0.05467(11) 0.0441(3) Uani 1 1 d .
O1 O -0.03395(9) 0.02625(12) 0.10283(10) 0.0581(3) Uani 1 1 d .
O2 O 0.15962(8) 0.48683(10) 0.13855(9) 0.0459(3) Uani 1 1 d .
C1 C 0.00928(12) 0.13096(16) 0.11242(13) 0.0452(4) Uani 1 1 d .
C2 C 0.01268(15) 0.22734(19) 0.19155(15) 0.0594(5) Uani 1 1 d .
H2A H 0.0591 0.1963 0.2572 0.071 Uiso 1 1 calc R
H2B H -0.0514 0.2302 0.1929 0.071 Uiso 1 1 calc R
C3 C 0.04133(13) 0.36486(18) 0.17626(15) 0.0557(5) Uani 1 1 d .
H3A H -0.0129 0.4065 0.1211 0.067 Uiso 1 1 calc R
H3B H 0.0564 0.4158 0.2372 0.067 Uiso 1 1 calc R
C4 C 0.12980(11) 0.35956(15) 0.15206(12) 0.0412(4) Uani 1 1 d .
H4 H 0.1839 0.3157 0.2073 0.049 Uiso 1 1 calc R
C5 C 0.10464(11) 0.28473(14) 0.05313(12) 0.0403(4) Uani 1 1 d .
H5 H 0.0590 0.3378 -0.0028 0.048 Uiso 1 1 calc R
C6 C 0.19496(11) 0.26047(15) 0.03482(11) 0.0394(3) Uani 1 1 d .
C7 C 0.21772(12) 0.33779(16) -0.02829(12) 0.0448(4) Uani 1 1 d .
H7 H 0.1739 0.4027 -0.0649 0.054 Uiso 1 1 calc R
C8 C 0.30635(12) 0.32237(17) -0.03995(12) 0.0474(4) Uani 1 1 d .
C9 C 0.33189(17) 0.4032(2) -0.10370(17) 0.0715(6) Uani 1 1 d .
H9 H 0.2894 0.4691 -0.1407 0.086 Uiso 1 1 calc R
C10 C 0.41836(19) 0.3855(3) -0.1115(2) 0.0895(8) Uani 1 1 d .
H10 H 0.4345 0.4396 -0.1536 0.107 Uiso 1 1 calc R
C11 C 0.48308(16) 0.2873(3) -0.05716(18) 0.0802(7) Uani 1 1 d .
H11 H 0.5421 0.2766 -0.0630 0.096 Uiso 1 1 calc R
C12 C 0.46048(14) 0.2075(2) 0.00387(16) 0.0647(5) Uani 1 1 d .
H12 H 0.5036 0.1412 0.0389 0.078 Uiso 1 1 calc R
C13 C 0.37187(12) 0.22366(17) 0.01521(13) 0.0480(4) Uani 1 1 d .
C14 C 0.34671(13) 0.14359(18) 0.07922(14) 0.0538(4) Uani 1 1 d .
H14 H 0.3893 0.0776 0.1157 0.065 Uiso 1 1 calc R
C15 C 0.26118(12) 0.16110(16) 0.08866(14) 0.0504(4) Uani 1 1 d .
H15 H 0.2460 0.1067 0.1313 0.060 Uiso 1 1 calc R
C16 C 0.26156(15) 0.5607(2) 0.34676(14) 0.0598(5) Uani 1 1 d .
H16A H 0.1980 0.5862 0.3416 0.090 Uiso 1 1 calc R
H16B H 0.3099 0.6218 0.3888 0.090 Uiso 1 1 calc R
H16C H 0.2772 0.4752 0.3762 0.090 Uiso 1 1 calc R
C17 C 0.37097(13) 0.4707(2) 0.22433(17) 0.0651(5) Uani 1 1 d .
H17A H 0.3679 0.3811 0.2421 0.098 Uiso 1 1 calc R
H17B H 0.4288 0.5106 0.2743 0.098 Uiso 1 1 calc R
H17C H 0.3732 0.4750 0.1593 0.098 Uiso 1 1 calc R
C18 C 0.25366(12) 0.72702(17) 0.16688(13) 0.0505(4) Uani 1 1 d .
C19 C 0.16984(16) 0.8025(2) 0.17676(19) 0.0747(6) Uani 1 1 d .
H19A H 0.1851 0.8162 0.2471 0.112 Uiso 1 1 calc R
H19B H 0.1101 0.7532 0.1461 0.112 Uiso 1 1 calc R
H19C H 0.1618 0.8852 0.1433 0.112 Uiso 1 1 calc R
C20 C 0.35033(15) 0.7994(2) 0.22592(17) 0.0714(6) Uani 1 1 d .
H20A H 0.4034 0.7522 0.2209 0.107 Uiso 1 1 calc R
H20B H 0.3615 0.8062 0.2958 0.107 Uiso 1 1 calc R
H20C H 0.3467 0.8852 0.1981 0.107 Uiso 1 1 calc R
C21 C 0.23449(18) 0.7203(3) 0.05529(15) 0.0846(7) Uani 1 1 d .
H21A H 0.2320 0.8071 0.0294 0.127 Uiso 1 1 calc R
H21B H 0.1730 0.6772 0.0179 0.127 Uiso 1 1 calc R
H21C H 0.2864 0.6725 0.0483 0.127 Uiso 1 1 calc R
H1 H 0.0510(13) 0.104(2) 0.0084(15) 0.056(5) Uiso 1 1 d .

loop_
_atom_site_aniso_label
_atom_site_aniso_U_11
_atom_site_aniso_U_22
_atom_site_aniso_U_33
_atom_site_aniso_U_23
_atom_site_aniso_U_13
_atom_site_aniso_U_12
Si1 0.0368(2) 0.0387(3) 0.0419(3) -0.00293(16) 0.01301(19) -0.00397(17)
N1 0.0449(8) 0.0409(8) 0.0518(8) -0.0104(6) 0.0253(7) -0.0118(6)
O1 0.0649(8) 0.0495(7) 0.0735(9) -0.0094(6) 0.0423(7) -0.0185(6)
O2 0.0402(6) 0.0377(6) 0.0536(7) -0.0045(5) 0.0135(5) -0.0072(5)
C1 0.0401(8) 0.0451(9) 0.0525(10) -0.0030(7) 0.0215(7) -0.0056(7)
C2 0.0631(11) 0.0640(12) 0.0656(12) -0.0165(9) 0.0412(10) -0.0193(9)
C3 0.0516(10) 0.0559(11) 0.0679(12) -0.0217(9) 0.0332(9) -0.0119(8)
C4 0.0371(8) 0.0381(8) 0.0469(9) -0.0055(6) 0.0161(7) -0.0062(6)
C5 0.0370(8) 0.0381(8) 0.0445(9) -0.0021(6) 0.0157(7) -0.0052(6)
C6 0.0393(8) 0.0378(8) 0.0404(8) -0.0045(6) 0.0159(7) -0.0060(6)
C7 0.0456(9) 0.0444(9) 0.0425(9) 0.0016(7) 0.0165(7) -0.0011(7)
C8 0.0485(9) 0.0532(10) 0.0421(9) -0.0035(7) 0.0207(8) -0.0101(7)
C9 0.0720(13) 0.0827(15) 0.0713(14) 0.0177(11) 0.0414(11) -0.0014(11)
C10 0.0841(16) 0.121(2) 0.0869(17) 0.0155(15) 0.0588(15) -0.0119(16)
C11 0.0596(13) 0.113(2) 0.0840(16) -0.0071(14) 0.0463(12) -0.0080(13)
C12 0.0479(10) 0.0820(14) 0.0676(13) -0.0088(10) 0.0274(10) -0.0020(10)
C13 0.0432(9) 0.0530(10) 0.0478(10) -0.0095(7) 0.0191(7) -0.0061(7)
C14 0.0486(10) 0.0511(10) 0.0620(11) 0.0067(8) 0.0233(8) 0.0065(8)
C15 0.0515(10) 0.0446(9) 0.0599(11) 0.0079(7) 0.0280(8) 0.0009(7)
C16 0.0625(12) 0.0684(12) 0.0456(10) 0.0027(8) 0.0197(9) -0.0021(9)
C17 0.0429(10) 0.0674(12) 0.0761(14) -0.0176(10) 0.0159(9) 0.0018(9)
C18 0.0474(9) 0.0465(9) 0.0519(10) 0.0051(7) 0.0150(8) -0.0102(7)
C19 0.0678(13) 0.0473(11) 0.1024(17) 0.0125(11) 0.0289(12) 0.0069(9)
C20 0.0647(12) 0.0572(12) 0.0817(15) 0.0049(10) 0.0199(11) -0.0234(10)
C21 0.0865(16) 0.1030(19) 0.0557(13) 0.0198(12) 0.0209(11) -0.0233(14)

loop_
_atom_type_symbol
_atom_type_description
_atom_type_scat_dispersion_real
_atom_type_scat_dispersion_imag
_atom_type_scat_source
C C 0.0033 0.0016 'International Tables Vol C Tables 4.2.6.8 and 6.1.1.4'
H H 0.0000 0.0000 'International Tables Vol C Tables 4.2.6.8 and 6.1.1.4'
N N 0.0061 0.0033 'International Tables Vol C Tables 4.2.6.8 and 6.1.1.4'
O O 0.0106 0.0060 'International Tables Vol C Tables 4.2.6.8 and 6.1.1.4'
Si Si 0.0817 0.0704 'International Tables Vol C Tables 4.2.6.8 and 6.1.1.4'

loop_
_geom_angle_atom_site_label_1
_geom_angle_atom_site_label_2
_geom_angle_atom_site_label_3
_geom_angle
O2 Si1 C16 109.63(8)
O2 Si1 C17 110.66(8)
C16 Si1 C17 109.39(10)
O2 Si1 C18 104.05(7)
C16 Si1 C18 111.71(9)
C17 Si1 C18 111.30(9)
C1 N1 C5 127.29(14)
C1 N1 H1 115.1(12)
C5 N1 H1 117.2(12)
C4 O2 Si1 124.04(10)
O1 C1 N1 121.49(15)
O1 C1 C2 120.58(15)
N1 C1 C2 117.92(14)
C1 C2 C3 114.90(15)
C1 C2 H2A 108.5
C3 C2 H2A 108.5
C1 C2 H2B 108.5
C3 C2 H2B 108.5
H2A C2 H2B 107.5
C4 C3 C2 109.32(14)
C4 C3 H3A 109.8
C2 C3 H3A 109.8
C4 C3 H3B 109.8
C2 C3 H3B 109.8
H3A C3 H3B 108.3
O2 C4 C3 110.95(13)
O2 C4 C5 107.41(13)
C3 C4 C5 109.91(12)
O2 C4 H4 109.5
C3 C4 H4 109.5
C5 C4 H4 109.5
N1 C5 C6 110.43(12)
N1 C5 C4 110.38(13)
C6 C5 C4 111.16(12)
N1 C5 H5 108.3
C6 C5 H5 108.3
C4 C5 H5 108.3
C7 C6 C15 118.61(15)
C7 C6 C5 121.36(14)
C15 C6 C5 119.90(14)
C6 C7 C8 121.84(15)
C6 C7 H7 119.1
C8 C7 H7 119.1
C13 C8 C9 118.76(17)
C13 C8 C7 118.67(15)
C9 C8 C7 122.57(18)
C10 C9 C8 120.4(2)
C10 C9 H9 119.8
C8 C9 H9 119.8
C9 C10 C11 120.9(2)
C9 C10 H10 119.6
C11 C10 H10 119.6
C12 C11 C10 120.3(2)
C12 C11 H11 119.9
C10 C11 H11 119.9
C11 C12 C13 120.7(2)
C11 C12 H12 119.6
C13 C12 H12 119.6
C14 C13 C8 118.77(15)
C14 C13 C12 122.22(17)
C8 C13 C12 119.01(17)
C15 C14 C13 121.04(16)
C15 C14 H14 119.5
C13 C14 H14 119.5
C14 C15 C6 121.06(16)
C14 C15 H15 119.5
C6 C15 H15 119.5
Si1 C16 H16A 109.5
Si1 C16 H16B 109.5
H16A C16 H16B 109.5
Si1 C16 H16C 109.5
H16A C16 H16C 109.5
H16B C16 H16C 109.5
Si1 C17 H17A 109.5
Si1 C17 H17B 109.5
H17A C17 H17B 109.5
Si1 C17 H17C 109.5
H17A C17 H17C 109.5
H17B C17 H17C 109.5
C21 C18 C19 108.89(17)
C21 C18 C20 109.35(16)
C19 C18 C20 108.91(17)
C21 C18 Si1 110.05(14)
C19 C18 Si1 109.77(12)
C20 C18 Si1 109.84(12)
C18 C19 H19A 109.5
C18 C19 H19B 109.5
H19A C19 H19B 109.5
C18 C19 H19C 109.5
H19A C19 H19C 109.5
H19B C19 H19C 109.5
C18 C20 H20A 109.5
C18 C20 H20B 109.5
H20A C20 H20B 109.5
C18 C20 H20C 109.5
H20A C20 H20C 109.5
H20B C20 H20C 109.5
C18 C21 H21A 109.5
C18 C21 H21B 109.5
H21A C21 H21B 109.5
C18 C21 H21C 109.5
H21A C21 H21C 109.5
H21B C21 H21C 109.5

loop_
_geom_bond_atom_site_label_1
_geom_bond_atom_site_label_2
_geom_bond_distance
Si1 O2 1.6514(11)
Si1 C16 1.8496(19)
Si1 C17 1.8544(19)
Si1 C18 1.8724(17)
N1 C1 1.337(2)
N1 C5 1.4626(19)
N1 H1 0.87(2)
O1 C1 1.2313(19)
O2 C4 1.4189(18)
C1 C2 1.500(2)
C2 C3 1.517(3)
C2 H2A 0.9700
C2 H2B 0.9700
C3 C4 1.508(2)
C3 H3A 0.9700
C3 H3B 0.9700
C4 C5 1.531(2)
C4 H4 0.9800
C5 C6 1.506(2)
C5 H5 0.9800
C6 C7 1.359(2)
C6 C15 1.410(2)
C7 C8 1.417(2)
C7 H7 0.9300
C8 C13 1.405(2)
C8 C9 1.410(3)
C9 C10 1.359(3)
C9 H9 0.9300
C10 C11 1.392(4)
C10 H10 0.9300
C11 C12 1.349(3)
C11 H11 0.9300
C12 C13 1.415(2)
C12 H12 0.9300
C13 C14 1.405(2)
C14 C15 1.357(2)
C14 H14 0.9300
C15 H15 0.9300
C16 H16A 0.9600
C16 H16B 0.9600
C16 H16C 0.9600
C17 H17A 0.9600
C17 H17B 0.9600
C17 H17C 0.9600
C18 C21 1.525(3)
C18 C19 1.532(3)
C18 C20 1.533(2)
C19 H19A 0.9600
C19 H19B 0.9600
C19 H19C 0.9600
C20 H20A 0.9600
C20 H20B 0.9600
C20 H20C 0.9600
C21 H21A 0.9600
C21 H21B 0.9600
C21 H21C 0.9600

loop_
_geom_hbond_atom_site_label_D
_geom_hbond_atom_site_label_H
_geom_hbond_atom_site_label_A
_geom_hbond_distance_DH
_geom_hbond_distance_HA
_geom_hbond_distance_DA
_geom_hbond_angle_DHA
_geom_hbond_site_symmetry_A
N1 H1 O1 0.87(2) 2.03(2) 2.8998(19) 177.7(19) 3

loop_
_geom_torsion_atom_site_label_1
_geom_torsion_atom_site_label_2
_geom_torsion_atom_site_label_3
_geom_torsion_atom_site_label_4
_geom_torsion
C16 Si1 O2 C4 -55.29(14)
C17 Si1 O2 C4 65.46(15)
C18 Si1 O2 C4 -174.90(12)
C5 N1 C1 O1 175.60(15)
C5 N1 C1 C2 -5.8(3)
O1 C1 C2 C3 -163.10(17)
N1 C1 C2 C3 18.3(2)
C1 C2 C3 C4 -46.5(2)
Si1 O2 C4 C3 109.30(14)
Si1 O2 C4 C5 -130.56(11)
C2 C3 C4 O2 -179.22(14)
C2 C3 C4 C5 62.12(19)
C1 N1 C5 C6 144.63(16)
C1 N1 C5 C4 21.3(2)
O2 C4 C5 N1 -169.52(12)
C3 C4 C5 N1 -48.71(18)
O2 C4 C5 C6 67.59(16)
C3 C4 C5 C6 -171.60(13)
N1 C5 C6 C7 138.45(15)
C4 C5 C6 C7 -98.69(17)
N1 C5 C6 C15 -45.68(19)
C4 C5 C6 C15 77.17(18)
C15 C6 C7 C8 -1.0(2)
C5 C6 C7 C8 174.91(14)
C6 C7 C8 C13 0.3(2)
C6 C7 C8 C9 -178.84(17)
C13 C8 C9 C10 0.1(3)
C7 C8 C9 C10 179.2(2)
C8 C9 C10 C11 0.2(4)
C9 C10 C11 C12 0.3(4)
C10 C11 C12 C13 -1.2(4)
C9 C8 C13 C14 179.61(18)
C7 C8 C13 C14 0.4(2)
C9 C8 C13 C12 -0.9(3)
C7 C8 C13 C12 179.91(15)
C11 C12 C13 C14 -179.06(19)
C11 C12 C13 C8 1.5(3)
C8 C13 C14 C15 -0.5(3)
C12 C13 C14 C15 -179.94(17)
C13 C14 C15 C6 -0.2(3)
C7 C6 C15 C14 1.0(2)
C5 C6 C15 C14 -175.02(15)
O2 Si1 C18 C21 -51.58(14)
C16 Si1 C18 C21 -169.76(13)
C17 Si1 C18 C21 67.64(15)
O2 Si1 C18 C19 68.26(15)
C16 Si1 C18 C19 -49.93(16)
C17 Si1 C18 C19 -172.53(14)
O2 Si1 C18 C20 -172.01(14)
C16 Si1 C18 C20 69.80(16)
C17 Si1 C18 C20 -52.80(17)
